data_7236225
loop_
_publ_author_name
'Patil, Sagar K.'
'Ghosh, Rajib'
'Kennedy, Princy'
'Mobin, Shaikh M.'
'Das, Dipanwita'

_publ_section_title
;
 Potential anion sensing properties by a redox and substitution series of
 [Ru(bpy)3&#x2212;n(Hdpa)n]2+, n = 1--3; Hdpa =
 2,2&#x2032;-dipyridylamine: selective recognition and stoichiometric
 binding with cyanide and fluoride ions
;
_journal_issue 67
_journal_name_full 'RSC Advances'
_journal_page_first 62310
_journal_paper_doi 10.1039/C6RA09566F
_journal_volume 6
_journal_year 2016
_chemical_formula_sum 'C30 H26 Cl2 N8 O8 Ru'
_chemical_formula_weight 798.56
_space_group_crystal_system triclinic
_space_group_IT_number 2
_space_group_name_Hall '-P 1'
_space_group_name_H-M_alt 'P -1'
_atom_sites_solution_hydrogens geom
_audit_creation_method SHELXL-2014/7
_audit_update_record
;
2015-12-11 deposited with the CCDC.
2016-06-20 downloaded from the CCDC.
;
_cell_angle_alpha 88.824(4)
_cell_angle_beta 88.463(4)
_cell_angle_gamma 88.991(4)
_cell_formula_units_Z 2
_cell_length_a 8.1459(5)
_cell_length_b 10.9387(5)
_cell_length_c 17.8507(9)
_cell_measurement_reflns_used 8411
_cell_measurement_temperature 293(2)
_cell_measurement_theta_max 31.5220
_cell_measurement_theta_min 3.4110
_cell_volume 1589.46(15)
_computing_cell_refinement 'CrysAlis RED, Oxford Diffraction Ltd.,'
_computing_data_collection 'CrysAlis CCD, Oxford Diffraction Ltd.,'
_computing_data_reduction 'CrysAlis RED, Oxford Diffraction Ltd.,'
_computing_molecular_graphics Ortep3
_computing_publication_material Shelx97
_computing_structure_refinement 'SHELXL-2014/7 (Sheldrick, 2014)'
_computing_structure_solution 'SHELXS-97 (Sheldrick, 1997)'
_diffrn_ambient_temperature 293(2)
_diffrn_detector_area_resol_mean 15.9948
_diffrn_measured_fraction_theta_full 0.998
_diffrn_measured_fraction_theta_max 0.998
_diffrn_measurement_device_type 'OXFORD DIFFRACTION SUPER NOVA'
_diffrn_measurement_method \w/q-scan
_diffrn_radiation_monochromator graphite
_diffrn_radiation_source 'Micro-Focus (Mo) X-ray Source'
_diffrn_radiation_type MoK\a
_diffrn_radiation_wavelength 0.71073
_diffrn_reflns_av_R_equivalents 0.0453
_diffrn_reflns_av_unetI/netI 0.0540
_diffrn_reflns_Laue_measured_fraction_full 0.998
_diffrn_reflns_Laue_measured_fraction_max 0.998
_diffrn_reflns_limit_h_max 9
_diffrn_reflns_limit_h_min -9
_diffrn_reflns_limit_k_max 13
_diffrn_reflns_limit_k_min -13
_diffrn_reflns_limit_l_max 21
_diffrn_reflns_limit_l_min -21
_diffrn_reflns_number 12845
_diffrn_reflns_point_group_measured_fraction_full 0.998
_diffrn_reflns_point_group_measured_fraction_max 0.998
_diffrn_reflns_theta_full 24.997
_diffrn_reflns_theta_max 24.997
_diffrn_reflns_theta_min 2.976
_exptl_absorpt_coefficient_mu 0.727
_exptl_absorpt_correction_T_max 1.00000
_exptl_absorpt_correction_T_min 0.68725
_exptl_absorpt_correction_type multi-scan
_exptl_absorpt_process_details
;
CrysAlisPro, Agilent Technologies,
Version 1.171.37.35 (release 13-08-2014 CrysAlis171 .NET)
(compiled Aug 13 2014,18:06:01)
Empirical absorption correction using spherical harmonics,
 implemented in SCALE3 ABSPACK scaling algorithm.
;
_exptl_crystal_colour BLACK
_exptl_crystal_density_diffrn 1.669
_exptl_crystal_density_method 'not measured'
_exptl_crystal_description BLOCK
_exptl_crystal_F_000 808
_exptl_crystal_size_max 0.230
_exptl_crystal_size_mid 0.180
_exptl_crystal_size_min 0.140
_refine_diff_density_max 2.761
_refine_diff_density_min -1.985
_refine_diff_density_rms 0.302
_refine_ls_extinction_method none
_refine_ls_goodness_of_fit_ref 1.166
_refine_ls_hydrogen_treatment constr
_refine_ls_matrix_type full
_refine_ls_number_parameters 442
_refine_ls_number_reflns 5593
_refine_ls_number_restraints 0
_refine_ls_restrained_S_all 1.166
_refine_ls_R_factor_all 0.1003
_refine_ls_R_factor_gt 0.0903
_refine_ls_shift/su_max 0.001
_refine_ls_shift/su_mean 0.000
_refine_ls_structure_factor_coef Fsqd
_refine_ls_weighting_details 'w=1/[\s^2^(Fo^2^)+(0.1418P)^2^+15.3189P] where P=(Fo^2^+2Fc^2^)/3'
_refine_ls_weighting_scheme calc
_refine_ls_wR_factor_gt 0.2689
_refine_ls_wR_factor_ref 0.2838
_reflns_Friedel_coverage 0.000
_reflns_number_gt 5086
_reflns_number_total 5593
_reflns_threshold_expression 'I > 2\s(I)'
_cod_data_source_file c6ra09566f2.cif
_cod_data_source_block shelx
_cod_database_code 7236225
_shelx_shelxl_version_number 2014/7
_shelx_space_group_comment
;
The symmetry employed for this shelxl refinement is uniquely defined
by the following loop, which should always be used as a source of
symmetry information in preference to the above space-group names.
They are only intended as comments.
;
_shelx_estimated_absorpt_t_min 0.851
_shelx_estimated_absorpt_t_max 0.905

loop_
_space_group_symop_operation_xyz
'x, y, z'
'-x, -y, -z'

loop_
_atom_site_label
_atom_site_type_symbol
_atom_site_fract_x
_atom_site_fract_y
_atom_site_fract_z
_atom_site_U_iso_or_equiv
_atom_site_adp_type
_atom_site_occupancy
_atom_site_site_symmetry_order
_atom_site_calc_flag
_atom_site_refinement_flags_posn
_atom_site_refinement_flags_adp
Ru1 Ru 1.01931(8) 0.23946(6) 0.75849(4) 0.0315(3) Uani 1 1 d . .
N1 N 1.1605(9) 0.3682(7) 0.6983(5) 0.0385(17) Uani 1 1 d . .
N2 N 1.2050(10) 0.1277(7) 0.7141(5) 0.0390(17) Uani 1 1 d . .
N3 N 0.8961(9) 0.2077(7) 0.6594(4) 0.0365(17) Uani 1 1 d . .
N4 N 0.8661(11) -0.0005(7) 0.6921(5) 0.0448(19) Uani 1 1 d . .
H4 H 0.8908 -0.0720 0.6756 0.054 Uiso 1 1 calc R U
N5 N 0.8844(10) 0.0984(7) 0.8089(5) 0.0389(17) Uani 1 1 d . .
N6 N 0.8378(10) 0.3627(7) 0.7977(5) 0.0394(18) Uani 1 1 d . .
N7 N 1.0258(12) 0.4697(8) 0.8698(5) 0.050(2) Uani 1 1 d . .
H7 H 1.0536 0.5440 0.8768 0.060 Uiso 1 1 calc R U
N8 N 1.1517(10) 0.2733(7) 0.8548(5) 0.0386(17) Uani 1 1 d . .
C1 C 1.1388(14) 0.4907(10) 0.6969(7) 0.052(3) Uani 1 1 d . .
H1 H 1.0554 0.5250 0.7267 0.063 Uiso 1 1 calc R U
C2 C 1.2335(15) 0.5649(11) 0.6539(8) 0.061(3) Uani 1 1 d . .
H2 H 1.2160 0.6491 0.6547 0.073 Uiso 1 1 calc R U
C3 C 1.3564(16) 0.5160(13) 0.6087(8) 0.064(3) Uani 1 1 d . .
H3 H 1.4222 0.5667 0.5787 0.077 Uiso 1 1 calc R U
C4 C 1.3806(15) 0.3911(12) 0.6085(7) 0.057(3) Uani 1 1 d . .
H4A H 1.4616 0.3563 0.5776 0.068 Uiso 1 1 calc R U
C5 C 1.2829(12) 0.3180(9) 0.6548(6) 0.042(2) Uani 1 1 d . .
C6 C 1.3052(12) 0.1833(10) 0.6618(6) 0.043(2) Uani 1 1 d . .
C7 C 1.4235(15) 0.1193(12) 0.6225(7) 0.061(3) Uani 1 1 d . .
H7A H 1.4911 0.1591 0.5873 0.073 Uiso 1 1 calc R U
C8 C 1.4414(16) -0.0053(13) 0.6357(8) 0.066(3) Uani 1 1 d . .
H8 H 1.5154 -0.0514 0.6069 0.079 Uiso 1 1 calc R U
C9 C 1.3473(15) -0.0603(11) 0.6925(8) 0.059(3) Uani 1 1 d . .
H9 H 1.3649 -0.1420 0.7057 0.071 Uiso 1 1 calc R U
C10 C 1.2294(13) 0.0070(9) 0.7282(7) 0.048(2) Uani 1 1 d . .
H10 H 1.1623 -0.0315 0.7640 0.058 Uiso 1 1 calc R U
C11 C 0.8793(12) 0.2968(10) 0.6056(6) 0.045(2) Uani 1 1 d . .
H11 H 0.8919 0.3774 0.6196 0.054 Uiso 1 1 calc R U
C12 C 0.8462(15) 0.2768(11) 0.5347(7) 0.056(3) Uani 1 1 d . .
H12 H 0.8327 0.3417 0.5009 0.067 Uiso 1 1 calc R U
C13 C 0.8321(16) 0.1560(13) 0.5119(6) 0.061(3) Uani 1 1 d . .
H13 H 0.8174 0.1384 0.4618 0.073 Uiso 1 1 calc R U
C14 C 0.8405(14) 0.0637(10) 0.5654(6) 0.048(2) Uani 1 1 d . .
H14 H 0.8276 -0.0172 0.5519 0.057 Uiso 1 1 calc R U
C15 C 0.8679(12) 0.0911(9) 0.6389(5) 0.038(2) Uani 1 1 d . .
C16 C 0.8309(12) 0.0034(10) 0.7683(6) 0.044(2) Uani 1 1 d . .
C17 C 0.7430(15) -0.0901(10) 0.8026(7) 0.057(3) Uani 1 1 d . .
H17 H 0.7056 -0.1536 0.7740 0.068 Uiso 1 1 calc R U
C18 C 0.7105(17) -0.0901(12) 0.8787(8) 0.066(3) Uani 1 1 d . .
H18 H 0.6542 -0.1542 0.9021 0.079 Uiso 1 1 calc R U
C19 C 0.7628(15) 0.0067(10) 0.9197(7) 0.055(3) Uani 1 1 d . .
H19 H 0.7410 0.0096 0.9711 0.066 Uiso 1 1 calc R U
C20 C 0.8473(13) 0.0980(9) 0.8835(6) 0.042(2) Uani 1 1 d . .
H20 H 0.8813 0.1633 0.9114 0.050 Uiso 1 1 calc R U
C21 C 0.6804(12) 0.3556(10) 0.7750(6) 0.046(2) Uani 1 1 d . .
H21 H 0.6532 0.2887 0.7468 0.056 Uiso 1 1 calc R U
C22 C 0.5613(14) 0.4388(12) 0.7905(7) 0.057(3) Uani 1 1 d . .
H22 H 0.4541 0.4260 0.7762 0.068 Uiso 1 1 calc R U
C23 C 0.6000(15) 0.5433(12) 0.8278(7) 0.060(3) Uani 1 1 d . .
H23 H 0.5238 0.6068 0.8340 0.072 Uiso 1 1 calc R U
C24 C 0.7556(16) 0.5500(10) 0.8555(7) 0.056(3) Uani 1 1 d . .
H24 H 0.7833 0.6166 0.8839 0.068 Uiso 1 1 calc R U
C25 C 0.8714(13) 0.4583(9) 0.8416(6) 0.041(2) Uani 1 1 d . .
C26 C 1.1444(13) 0.3836(10) 0.8891(6) 0.047(2) Uani 1 1 d . .
C27 C 1.2579(15) 0.4143(12) 0.9408(7) 0.060(3) Uani 1 1 d . .
H27 H 1.2524 0.4914 0.9619 0.072 Uiso 1 1 calc R U
C28 C 1.3764(15) 0.3352(11) 0.9613(6) 0.055(3) Uani 1 1 d . .
H28 H 1.4544 0.3569 0.9955 0.066 Uiso 1 1 calc R U
C29 C 1.3800(14) 0.2189(12) 0.9301(6) 0.056(3) Uani 1 1 d . .
H29 H 1.4591 0.1612 0.9442 0.068 Uiso 1 1 calc R U
C30 C 1.2682(14) 0.1919(11) 0.8798(6) 0.051(3) Uani 1 1 d . .
H30 H 1.2698 0.1134 0.8608 0.061 Uiso 1 1 calc R U
Cl1 Cl 0.7539(4) 0.6959(3) 0.6047(2) 0.0657(8) Uani 1 1 d . .
Cl2 Cl 1.1905(4) 0.7737(3) 0.90221(18) 0.0552(7) Uani 1 1 d . .
O111 O 0.8965(14) 0.7566(10) 0.6272(7) 0.092(3) Uani 1 1 d . .
O222 O 0.635(2) 0.7047(19) 0.6652(10) 0.155(7) Uani 1 1 d . .
O333 O 0.678(3) 0.7600(14) 0.5461(10) 0.146(7) Uani 1 1 d . .
O444 O 0.784(2) 0.5783(12) 0.5820(11) 0.146(7) Uani 1 1 d . .
O555 O 1.3390(19) 0.7506(19) 0.9322(14) 0.175(9) Uani 1 1 d . .
O666 O 1.1533(19) 0.8994(10) 0.9022(8) 0.107(4) Uani 1 1 d . .
O777 O 1.0739(18) 0.7089(11) 0.9465(9) 0.115(5) Uani 1 1 d . .
O888 O 1.185(3) 0.7282(14) 0.8309(8) 0.151(7) Uani 1 1 d . .

loop_
_atom_site_aniso_label
_atom_site_aniso_U_11
_atom_site_aniso_U_22
_atom_site_aniso_U_33
_atom_site_aniso_U_23
_atom_site_aniso_U_13
_atom_site_aniso_U_12
Ru1 0.0404(5) 0.0213(4) 0.0330(4) 0.0000(3) -0.0046(3) 0.0012(3)
N1 0.039(4) 0.033(4) 0.044(4) 0.000(3) -0.005(3) -0.003(3)
N2 0.041(4) 0.032(4) 0.045(4) 0.007(3) -0.008(3) 0.003(3)
N3 0.038(4) 0.030(4) 0.042(4) -0.001(3) -0.002(3) 0.000(3)
N4 0.064(5) 0.024(4) 0.047(5) -0.004(3) -0.005(4) -0.004(3)
N5 0.044(4) 0.027(4) 0.046(4) -0.003(3) -0.005(3) 0.000(3)
N6 0.042(4) 0.033(4) 0.044(4) 0.003(3) -0.005(3) -0.001(3)
N7 0.067(6) 0.030(4) 0.054(5) -0.013(4) -0.014(4) 0.000(4)
N8 0.040(4) 0.028(4) 0.047(5) 0.003(3) -0.005(3) 0.001(3)
C1 0.053(6) 0.038(6) 0.065(7) 0.003(5) 0.000(5) -0.003(4)
C2 0.062(7) 0.039(6) 0.082(9) 0.008(6) -0.009(6) -0.009(5)
C3 0.061(7) 0.066(8) 0.065(8) 0.024(6) -0.005(6) -0.019(6)
C4 0.055(7) 0.067(8) 0.048(6) 0.007(5) 0.002(5) -0.010(5)
C5 0.044(5) 0.041(5) 0.043(5) 0.001(4) -0.004(4) -0.004(4)
C6 0.046(5) 0.043(6) 0.041(5) 0.002(4) -0.003(4) 0.001(4)
C7 0.061(7) 0.060(8) 0.060(7) -0.004(6) 0.009(6) 0.009(6)
C8 0.069(8) 0.063(8) 0.066(8) -0.016(6) 0.009(6) 0.019(6)
C9 0.063(7) 0.035(6) 0.079(8) -0.008(5) -0.013(6) 0.012(5)
C10 0.048(6) 0.032(5) 0.065(7) -0.002(5) -0.004(5) 0.006(4)
C11 0.048(6) 0.040(6) 0.046(6) 0.009(4) -0.009(4) 0.001(4)
C12 0.068(7) 0.050(7) 0.049(6) 0.002(5) -0.012(5) 0.002(5)
C13 0.072(8) 0.073(8) 0.037(5) -0.006(5) -0.006(5) -0.005(6)
C14 0.061(6) 0.044(6) 0.039(5) -0.003(4) -0.002(4) -0.005(5)
C15 0.042(5) 0.032(5) 0.041(5) -0.005(4) -0.001(4) 0.002(4)
C16 0.043(5) 0.040(5) 0.049(6) 0.000(4) -0.005(4) -0.002(4)
C17 0.073(8) 0.028(5) 0.070(8) 0.001(5) -0.005(6) -0.012(5)
C18 0.075(8) 0.052(7) 0.069(8) 0.014(6) 0.008(6) -0.020(6)
C19 0.074(8) 0.038(6) 0.051(6) 0.008(5) 0.008(5) -0.001(5)
C20 0.056(6) 0.028(5) 0.042(5) 0.003(4) 0.001(4) 0.000(4)
C21 0.046(6) 0.051(6) 0.042(5) -0.007(5) -0.005(4) 0.003(4)
C22 0.049(6) 0.064(8) 0.057(7) -0.004(6) -0.002(5) 0.014(5)
C23 0.061(7) 0.057(7) 0.061(7) -0.001(6) -0.002(6) 0.017(6)
C24 0.079(8) 0.037(6) 0.054(6) -0.013(5) -0.005(6) 0.008(5)
C25 0.053(6) 0.032(5) 0.040(5) -0.004(4) -0.001(4) 0.000(4)
C26 0.050(6) 0.043(6) 0.048(6) -0.005(5) -0.005(4) -0.001(4)
C27 0.061(7) 0.056(7) 0.065(7) -0.013(6) -0.013(6) -0.007(6)
C28 0.062(7) 0.060(7) 0.045(6) 0.007(5) -0.017(5) -0.007(5)
C29 0.052(6) 0.068(8) 0.049(6) 0.005(6) -0.007(5) 0.008(5)
C30 0.055(6) 0.057(7) 0.041(5) 0.006(5) -0.009(5) 0.008(5)
Cl1 0.080(2) 0.0413(15) 0.077(2) -0.0068(14) -0.0074(16) -0.0051(13)
Cl2 0.0582(16) 0.0385(14) 0.0693(18) -0.0026(12) -0.0111(13) 0.0030(11)
O111 0.095(7) 0.069(7) 0.113(9) -0.043(6) -0.010(6) -0.004(5)
O222 0.157(14) 0.190(18) 0.120(12) -0.051(12) 0.032(11) -0.069(13)
O333 0.226(18) 0.094(11) 0.122(12) -0.003(9) -0.080(12) 0.031(11)
O444 0.170(14) 0.060(8) 0.213(18) -0.059(10) -0.072(13) 0.030(8)
O555 0.084(9) 0.180(19) 0.26(3) 0.032(17) -0.065(12) 0.007(10)
O666 0.164(12) 0.042(6) 0.115(10) -0.005(6) -0.008(9) 0.014(6)
O777 0.140(11) 0.072(8) 0.131(11) -0.012(7) 0.043(9) -0.029(7)
O888 0.28(2) 0.104(11) 0.075(8) -0.031(8) 0.016(11) -0.062(12)

loop_
_atom_type_symbol
_atom_type_description
_atom_type_scat_dispersion_real
_atom_type_scat_dispersion_imag
_atom_type_scat_source
C C 0.0033 0.0016 'International Tables Vol C Tables 4.2.6.8 and 6.1.1.4'
H H 0.0000 0.0000 'International Tables Vol C Tables 4.2.6.8 and 6.1.1.4'
N N 0.0061 0.0033 'International Tables Vol C Tables 4.2.6.8 and 6.1.1.4'
O O 0.0106 0.0060 'International Tables Vol C Tables 4.2.6.8 and 6.1.1.4'
Cl Cl 0.1484 0.1585 'International Tables Vol C Tables 4.2.6.8 and 6.1.1.4'
Ru Ru -1.2594 0.8363 'International Tables Vol C Tables 4.2.6.8 and 6.1.1.4'

loop_
_geom_angle_atom_site_label_1
_geom_angle_atom_site_label_2
_geom_angle_atom_site_label_3
_geom_angle
N2 Ru1 N5 95.9(3)
N2 Ru1 N3 85.8(3)
N5 Ru1 N3 87.9(3)
N2 Ru1 N1 79.2(3)
N5 Ru1 N1 173.8(3)
N3 Ru1 N1 88.0(3)
N2 Ru1 N8 92.6(3)
N5 Ru1 N8 94.2(3)
N3 Ru1 N8 177.5(3)
N1 Ru1 N8 89.8(3)
N2 Ru1 N6 175.7(3)
N5 Ru1 N6 88.2(3)
N3 Ru1 N6 93.1(3)
N1 Ru1 N6 96.6(3)
N8 Ru1 N6 88.3(3)
C1 N1 C5 118.8(9)
C1 N1 Ru1 127.2(7)
C5 N1 Ru1 113.9(6)
C10 N2 C6 117.9(9)
C10 N2 Ru1 127.2(7)
C6 N2 Ru1 114.8(6)
C15 N3 C11 116.7(9)
C15 N3 Ru1 119.8(6)
C11 N3 Ru1 121.4(7)
C15 N4 C16 130.3(9)
C15 N4 H4 114.8
C16 N4 H4 114.8
C20 N5 C16 117.7(8)
C20 N5 Ru1 120.9(6)
C16 N5 Ru1 121.3(7)
C25 N6 C21 116.2(9)
C25 N6 Ru1 122.8(7)
C21 N6 Ru1 120.7(7)
C25 N7 C26 131.8(9)
C25 N7 H7 114.1
C26 N7 H7 114.1
C26 N8 C30 116.1(9)
C26 N8 Ru1 122.1(7)
C30 N8 Ru1 121.1(7)
C2 C1 N1 122.3(11)
C2 C1 H1 118.9
N1 C1 H1 118.9
C1 C2 C3 119.9(12)
C1 C2 H2 120.0
C3 C2 H2 120.0
C2 C3 C4 119.1(11)
C2 C3 H3 120.4
C4 C3 H3 120.4
C3 C4 C5 119.2(11)
C3 C4 H4A 120.4
C5 C4 H4A 120.4
N1 C5 C4 120.6(10)
N1 C5 C6 116.0(9)
C4 C5 C6 123.3(10)
N2 C6 C7 121.8(10)
N2 C6 C5 115.0(9)
C7 C6 C5 123.2(10)
C6 C7 C8 119.2(12)
C6 C7 H7A 120.4
C8 C7 H7A 120.4
C7 C8 C9 119.0(11)
C7 C8 H8 120.5
C9 C8 H8 120.5
C10 C9 C8 118.9(11)
C10 C9 H9 120.6
C8 C9 H9 120.6
N2 C10 C9 122.9(11)
N2 C10 H10 118.5
C9 C10 H10 118.5
C12 C11 N3 124.7(10)
C12 C11 H11 117.6
N3 C11 H11 117.6
C11 C12 C13 118.6(11)
C11 C12 H12 120.7
C13 C12 H12 120.7
C14 C13 C12 118.4(10)
C14 C13 H13 120.8
C12 C13 H13 120.8
C15 C14 C13 120.0(10)
C15 C14 H14 120.0
C13 C14 H14 120.0
N3 C15 N4 119.5(9)
N3 C15 C14 121.2(9)
N4 C15 C14 119.4(9)
N5 C16 C17 120.7(10)
N5 C16 N4 119.9(9)
C17 C16 N4 119.5(10)
C18 C17 C16 120.5(11)
C18 C17 H17 119.7
C16 C17 H17 119.7
C17 C18 C19 118.9(11)
C17 C18 H18 120.6
C19 C18 H18 120.6
C20 C19 C18 118.7(11)
C20 C19 H19 120.7
C18 C19 H19 120.7
N5 C20 C19 123.5(10)
N5 C20 H20 118.3
C19 C20 H20 118.3
C22 C21 N6 124.5(10)
C22 C21 H21 117.8
N6 C21 H21 117.8
C21 C22 C23 119.3(11)
C21 C22 H22 120.4
C23 C22 H22 120.4
C24 C23 C22 117.6(11)
C24 C23 H23 121.2
C22 C23 H23 121.2
C23 C24 C25 120.6(11)
C23 C24 H24 119.7
C25 C24 H24 119.7
N6 C25 N7 120.1(9)
N6 C25 C24 121.3(10)
N7 C25 C24 118.4(9)
N8 C26 C27 121.4(10)
N8 C26 N7 120.3(9)
C27 C26 N7 118.3(10)
C28 C27 C26 121.1(12)
C28 C27 H27 119.5
C26 C27 H27 119.5
C27 C28 C29 118.4(11)
C27 C28 H28 120.8
C29 C28 H28 120.8
C30 C29 C28 119.1(11)
C30 C29 H29 120.4
C28 C29 H29 120.4
C29 C30 N8 123.6(11)
C29 C30 H30 118.2
N8 C30 H30 118.2
O444 Cl1 O333 108.0(10)
O444 Cl1 O111 113.5(9)
O333 Cl1 O111 111.1(10)
O444 Cl1 O222 113.7(12)
O333 Cl1 O222 102.9(13)
O111 Cl1 O222 107.1(8)
O555 Cl2 O888 110.8(15)
O555 Cl2 O666 110.8(11)
O888 Cl2 O666 111.1(10)
O555 Cl2 O777 107.0(12)
O888 Cl2 O777 106.7(9)
O666 Cl2 O777 110.5(9)

loop_
_geom_bond_atom_site_label_1
_geom_bond_atom_site_label_2
_geom_bond_distance
Ru1 N2 2.079(8)
Ru1 N5 2.085(8)
Ru1 N3 2.094(8)
Ru1 N1 2.095(8)
Ru1 N8 2.097(8)
Ru1 N6 2.100(8)
N1 C1 1.348(14)
N1 C5 1.362(13)
N2 C10 1.350(13)
N2 C6 1.365(13)
N3 C15 1.360(12)
N3 C11 1.362(13)
N4 C15 1.366(13)
N4 C16 1.384(14)
N4 H4 0.8600
N5 C20 1.358(13)
N5 C16 1.363(13)
N6 C25 1.355(13)
N6 C21 1.359(13)
N7 C25 1.376(14)
N7 C26 1.382(14)
N7 H7 0.8600
N8 C26 1.363(13)
N8 C30 1.368(13)
C1 C2 1.345(17)
C1 H1 0.9300
C2 C3 1.38(2)
C2 H2 0.9300
C3 C4 1.377(19)
C3 H3 0.9300
C4 C5 1.384(15)
C4 H4A 0.9300
C5 C6 1.485(14)
C6 C7 1.367(16)
C7 C8 1.384(19)
C7 H7A 0.9300
C8 C9 1.39(2)
C8 H8 0.9300
C9 C10 1.353(16)
C9 H9 0.9300
C10 H10 0.9300
C11 C12 1.324(16)
C11 H11 0.9300
C12 C13 1.398(17)
C12 H12 0.9300
C13 C14 1.378(17)
C13 H13 0.9300
C14 C15 1.376(14)
C14 H14 0.9300
C16 C17 1.382(15)
C17 C18 1.378(18)
C17 H17 0.9300
C18 C19 1.379(18)
C18 H18 0.9300
C19 C20 1.365(14)
C19 H19 0.9300
C20 H20 0.9300
C21 C22 1.346(15)
C21 H21 0.9300
C22 C23 1.380(18)
C22 H22 0.9300
C23 C24 1.377(17)
C23 H23 0.9300
C24 C25 1.386(15)
C24 H24 0.9300
C26 C27 1.375(16)
C27 C28 1.338(18)
C27 H27 0.9300
C28 C29 1.398(17)
C28 H28 0.9300
C29 C30 1.336(16)
C29 H29 0.9300
C30 H30 0.9300
Cl1 O444 1.373(12)
Cl1 O333 1.401(14)
Cl1 O111 1.420(11)
Cl1 O222 1.437(16)
Cl2 O555 1.353(15)
Cl2 O888 1.378(13)
Cl2 O666 1.402(11)
Cl2 O777 1.410(12)

loop_
_geom_torsion_atom_site_label_1
_geom_torsion_atom_site_label_2
_geom_torsion_atom_site_label_3
_geom_torsion_atom_site_label_4
_geom_torsion
C5 N1 C1 C2 0.2(17)
Ru1 N1 C1 C2 -177.5(9)
N1 C1 C2 C3 1(2)
C1 C2 C3 C4 0(2)
C2 C3 C4 C5 -1.3(18)
C1 N1 C5 C4 -1.7(15)
Ru1 N1 C5 C4 176.2(8)
C1 N1 C5 C6 177.2(9)
Ru1 N1 C5 C6 -4.8(11)
C3 C4 C5 N1 2.3(17)
C3 C4 C5 C6 -176.6(11)
C10 N2 C6 C7 2.2(15)
Ru1 N2 C6 C7 -174.0(9)
C10 N2 C6 C5 -173.9(9)
Ru1 N2 C6 C5 10.0(11)
N1 C5 C6 N2 -3.4(13)
C4 C5 C6 N2 175.5(10)
N1 C5 C6 C7 -179.4(10)
C4 C5 C6 C7 -0.5(17)
N2 C6 C7 C8 0.5(18)
C5 C6 C7 C8 176.3(11)
C6 C7 C8 C9 -5(2)
C7 C8 C9 C10 7(2)
C6 N2 C10 C9 -0.4(16)
Ru1 N2 C10 C9 175.1(9)
C8 C9 C10 N2 -3.9(19)
C15 N3 C11 C12 -3.7(15)
Ru1 N3 C11 C12 160.1(9)
N3 C11 C12 C13 -2.1(18)
C11 C12 C13 C14 5.0(18)
C12 C13 C14 C15 -2.2(18)
C11 N3 C15 N4 -173.3(9)
Ru1 N3 C15 N4 22.6(12)
C11 N3 C15 C14 6.5(14)
Ru1 N3 C15 C14 -157.6(8)
C16 N4 C15 N3 26.1(16)
C16 N4 C15 C14 -153.7(11)
C13 C14 C15 N3 -3.7(16)
C13 C14 C15 N4 176.1(10)
C20 N5 C16 C17 -0.4(15)
Ru1 N5 C16 C17 179.3(8)
C20 N5 C16 N4 -179.8(9)
Ru1 N5 C16 N4 0.0(13)
C15 N4 C16 N5 -39.4(16)
C15 N4 C16 C17 141.3(11)
N5 C16 C17 C18 -1.2(18)
N4 C16 C17 C18 178.1(12)
C16 C17 C18 C19 2(2)
C17 C18 C19 C20 -1(2)
C16 N5 C20 C19 1.4(15)
Ru1 N5 C20 C19 -178.4(9)
C18 C19 C20 N5 -0.6(18)
C25 N6 C21 C22 3.0(16)
Ru1 N6 C21 C22 -172.1(9)
N6 C21 C22 C23 4.4(19)
C21 C22 C23 C24 -7.8(19)
C22 C23 C24 C25 4.3(19)
C21 N6 C25 N7 177.2(9)
Ru1 N6 C25 N7 -7.9(13)
C21 N6 C25 C24 -6.6(15)
Ru1 N6 C25 C24 168.4(8)
C26 N7 C25 N6 -29.7(17)
C26 N7 C25 C24 154.0(12)
C23 C24 C25 N6 3.1(18)
C23 C24 C25 N7 179.4(11)
C30 N8 C26 C27 5.9(16)
Ru1 N8 C26 C27 -164.8(9)
C30 N8 C26 N7 -177.1(10)
Ru1 N8 C26 N7 12.2(14)
C25 N7 C26 N8 27.2(18)
C25 N7 C26 C27 -155.7(12)
N8 C26 C27 C28 -2.5(19)
N7 C26 C27 C28 -179.5(12)
C26 C27 C28 C29 -1.4(19)
C27 C28 C29 C30 1.6(18)
C28 C29 C30 N8 2.1(18)
C26 N8 C30 C29 -5.8(16)
Ru1 N8 C30 C29 165.0(9)
